data_4515390
loop_
_publ_author_name
'Kobielska, Paulina A.'
'Telford, Richard'
'Rowlandson, Jemma'
'Tian, Mi'
'Shahin, Zahraa'
'Demessence, Aude'
'Ting, Valeska P.'
'Nayak, Sanjit'

_publ_section_title
;
 Polynuclear Complexes as Precursor Templates for Hierarchical Microporous
 Graphitic Carbon: An Unusual Approach.
;
_journal_issue 31
_journal_name_full 'ACS applied materials &amp; interfaces'
_journal_page_first 25967
_journal_page_last 25971
_journal_paper_doi 10.1021/acsami.8b10149
_journal_volume 10
_journal_year 2018
_chemical_formula_moiety 'C14 H15 Cl2 Cu1.5 N2 O4, C H4 O'
_chemical_formula_sum 'C15 H19 Cl2 Cu1.5 N2 O5'
_chemical_formula_weight 473.55
_space_group_crystal_system triclinic
_space_group_IT_number 2
_space_group_name_Hall '-P 1'
_space_group_name_H-M_alt 'P -1'
_symmetry_Int_Tables_number 2
_atom_sites_solution_primary direct
_audit_creation_date 2018-05-11
_audit_creation_method
;
Olex2 1.2
(compiled 2018.04.26 svn.r3504 for OlexSys, GUI svn.r5492)
;
_cell_angle_alpha 117.754(2)
_cell_angle_beta 118.399(2)
_cell_angle_gamma 91.783(2)
_cell_formula_units_Z 2
_cell_length_a 10.5418(4)
_cell_length_b 10.6289(4)
_cell_length_c 10.8622(4)
_cell_measurement_reflns_used 6037
_cell_measurement_temperature 170(2)
_cell_measurement_theta_max 63.67
_cell_measurement_theta_min 4.97
_cell_volume 896.18(7)
_computing_molecular_graphics 'Olex2 (Dolomanov et al., 2009)'
_computing_publication_material 'Olex2 (Dolomanov et al., 2009)'
_computing_structure_refinement 'olex2.refine (Bourhis et al., 2015)'
_computing_structure_solution 'ShelXS (Sheldrick, 2008)'
_diffrn_ambient_temperature 169.99
_diffrn_measured_fraction_theta_full 0.9903
_diffrn_measured_fraction_theta_max 0.9903
_diffrn_measurement_device_type 'Bruker APEX-II CCD'
_diffrn_measurement_method '\f and \w scans'
_diffrn_radiation_type 'Cu K\a'
_diffrn_radiation_wavelength 1.54178
_diffrn_reflns_av_R_equivalents 0.0340
_diffrn_reflns_av_unetI/netI 0.0380
_diffrn_reflns_limit_h_max 11
_diffrn_reflns_limit_h_min -11
_diffrn_reflns_limit_k_max 11
_diffrn_reflns_limit_k_min -11
_diffrn_reflns_limit_l_max 12
_diffrn_reflns_limit_l_min -11
_diffrn_reflns_number 7762
_diffrn_reflns_theta_full 58.9127
_diffrn_reflns_theta_max 58.91
_diffrn_reflns_theta_min 4.97
_diffrn_standards_number 0
_exptl_absorpt_coefficient_mu 5.337
_exptl_absorpt_correction_T_max 0.7524
_exptl_absorpt_correction_T_min 0.5330
_exptl_absorpt_correction_type multi-scan
_exptl_absorpt_process_details
;
SADABS-2012/1 (Bruker,2012) was used for absorption correction.
wR2(int) was 0.0892 before and 0.0470 after correction.
The Ratio of minimum to maximum transmission is 0.7084.
The \l/2 correction factor is 0.0015.
;
_exptl_crystal_colour 'metallic dark green'
_exptl_crystal_colour_lustre metallic
_exptl_crystal_colour_modifier dark
_exptl_crystal_colour_primary green
_exptl_crystal_density_diffrn 1.7548
_exptl_crystal_description block
_exptl_crystal_F_000 477.7327
_exptl_crystal_recrystallization_method 'Slow evaporation'
_exptl_crystal_size_max 0.15
_exptl_crystal_size_mid 0.14
_exptl_crystal_size_min 0.14
_refine_diff_density_max 0.6790
_refine_diff_density_min -0.5880
_refine_diff_density_rms 0.0918
_refine_ls_d_res_high 0.9002
_refine_ls_d_res_low 8.8972
_refine_ls_goodness_of_fit_ref 1.0765
_refine_ls_hydrogen_treatment mixed
_refine_ls_matrix_type full
_refine_ls_number_constraints 26
_refine_ls_number_parameters 248
_refine_ls_number_reflns 2547
_refine_ls_number_restraints 0
_refine_ls_restrained_S_all 1.0765
_refine_ls_R_factor_all 0.0368
_refine_ls_R_factor_gt 0.0352
_refine_ls_shift/su_max 0.0000
_refine_ls_shift/su_mean 0.0000
_refine_ls_structure_factor_coef Fsqd
_refine_ls_weighting_details 'w=1/[\s^2^(Fo^2^)+(0.0577P)^2^+0.5830P] where P=(Fo^2^+2Fc^2^)/3'
_refine_ls_weighting_scheme calc
_refine_ls_wR_factor_gt 0.0920
_refine_ls_wR_factor_ref 0.0934
_reflns_Friedel_coverage 0.0
_reflns_limit_h_max 10
_reflns_limit_h_min -11
_reflns_limit_k_max 9
_reflns_limit_k_min -11
_reflns_limit_l_max 12
_reflns_limit_l_min 0
_reflns_number_gt 2404
_reflns_number_total 2547
_reflns_threshold_expression I>=2u(I)
_cod_data_source_file am8b10149_si_003.cif
_cod_data_source_block Comp1
_cod_database_code 4515390
_olex2_refinement_description
;
1. Fixed Uiso
 At 1.2 times of:
  All C(H) groups, All C(H,H) groups, All N(H) groups
 At 1.5 times of:
  All C(H,H,H) groups
2.a Ternary CH refined with riding coordinates:
 C10(H10)
2.b Secondary CH2 refined with riding coordinates:
 C11(H11a,H11b), C13(H13a,H13b), C14(H14a,H14b)
2.c Aromatic/amide H refined with riding coordinates:
 C0aa(H0ab), C4(H4), C5(H5), C7(H7), C8(H8)
2.d Idealised Me refined as rotating group:
 C3(H3a,H3b,H3c)
;
_olex2_submission_original_sample_id snb111
_olex2_submission_special_instructions 'No special instructions were received'

loop_
_space_group_symop_id
_space_group_symop_operation_xyz
1 x,y,z
2 -x,-y,-z

loop_
_atom_site_label
_atom_site_type_symbol
_atom_site_fract_x
_atom_site_fract_y
_atom_site_fract_z
_atom_site_U_iso_or_equiv
_atom_site_adp_type
_atom_site_occupancy
_atom_site_site_symmetry_order
_atom_site_refinement_flags_posn
_atom_site_refinement_flags_adp
_atom_site_refinement_flags_occupancy
Cu1 Cu 0.5 0.5 0.5 0.01914(19) Uani 1.000000 2 S T P
Cu2 Cu 0.65988(4) 0.88671(4) 0.69612(4) 0.01871(17) Uani 1.000000 1 . . .
Cl3 Cl 0.56157(8) 0.76731(8) 0.42395(8) 0.0267(2) Uani 1.000000 1 . . .
Cl4 Cl 0.71231(8) 0.44592(8) 0.52411(10) 0.0323(2) Uani 1.000000 1 . . .
O0aa O 0.7710(3) 1.1894(3) 0.5799(3) 0.0382(6) Uani 1.000000 1 . . .
O1 O 0.9089(2) 0.9358(2) 0.7825(3) 0.0246(5) Uani 1.000000 1 . . .
O2 O 0.8561(2) 1.3306(2) 1.0375(3) 0.0317(5) Uani 1.000000 1 . . .
O4 O 0.6240(2) 0.6997(2) 0.7020(2) 0.0254(5) Uani 1.000000 1 . . .
N3 N 0.7166(3) 1.1107(3) 0.7694(3) 0.0208(5) Uani 1.000000 1 . . .
H3 H 0.662(4) 1.116(4) 0.701(5) 0.0250(7) Uiso 1.000000 1 R . .
N5 N 0.6753(2) 0.9796(3) 0.9035(3) 0.0194(5) Uani 1.000000 1 . . .
C0aa C 0.6219(4) 0.6373(3) 0.8905(4) 0.0314(7) Uani 1.000000 1 . . .
H0ab H 0.6026(4) 0.5332(3) 0.8197(4) 0.0377(9) Uiso 1.000000 1 R . .
C1 C 0.6628(3) 0.8890(3) 0.9555(3) 0.0201(6) Uani 1.000000 1 . . .
C2 C 0.6343(3) 0.7338(3) 0.8432(3) 0.0221(6) Uani 1.000000 1 . . .
C4 C 0.6378(4) 0.6931(4) 1.0445(4) 0.0348(8) Uani 1.000000 1 . . .
H4 H 0.6298(4) 0.6241(4) 1.0749(4) 0.0418(9) Uiso 1.000000 1 R . .
C5 C 0.6640(3) 0.8411(4) 1.1532(4) 0.0302(7) Uani 1.000000 1 . . .
H5 H 0.6733(3) 0.8737(4) 1.2556(4) 0.0362(9) Uiso 1.000000 1 R . .
C6 C 0.6769(3) 0.9442(3) 1.1078(3) 0.0239(7) Uani 1.000000 1 . . .
C7 C 0.7021(3) 1.1005(3) 1.2027(4) 0.0278(7) Uani 1.000000 1 . . .
H7 H 0.7112(3) 1.1440(3) 1.3065(4) 0.0334(9) Uiso 1.000000 1 R . .
C8 C 0.7134(3) 1.1895(3) 1.1471(4) 0.0262(7) Uani 1.000000 1 . . .
H8 H 0.7302(3) 1.2941(3) 1.2117(4) 0.0315(8) Uiso 1.000000 1 R . .
C9 C 0.6999(3) 1.1251(3) 0.9938(3) 0.0219(6) Uani 1.000000 1 . . .
C10 C 0.7147(3) 1.2111(3) 0.9204(3) 0.0231(6) Uani 1.000000 1 . . .
H10 H 0.6281(3) 1.2518(3) 0.8902(3) 0.0277(8) Uiso 1.000000 1 R . .
C11 C 0.9628(3) 1.2638(3) 1.0083(4) 0.0305(7) Uani 1.000000 1 . . .
H11a H 1.0574(3) 1.3413(3) 1.0591(4) 0.0366(9) Uiso 1.000000 1 R . .
H11b H 0.9889(3) 1.1991(3) 1.0531(4) 0.0366(9) Uiso 1.000000 1 R . .
C12 C 0.8749(3) 1.1703(3) 0.8165(4) 0.0240(6) Uani 1.000000 1 . . .
C13 C 0.9325(3) 1.0444(3) 0.7459(4) 0.0287(7) Uani 1.000000 1 . . .
H13a H 1.0424(3) 1.0855(3) 0.7955(4) 0.0345(8) Uiso 1.000000 1 R . .
H13b H 0.8774(3) 0.9958(3) 0.6234(4) 0.0345(8) Uiso 1.000000 1 R . .
C14 C 0.8787(4) 1.2731(4) 0.7563(4) 0.0326(7) Uani 1.000000 1 . . .
H14a H 0.9821(4) 1.3083(4) 0.7836(4) 0.0391(9) Uiso 1.000000 1 R . .
H14b H 0.8521(4) 1.3619(4) 0.8116(4) 0.0391(9) Uiso 1.000000 1 R . .
H0aa H 0.739(7) 1.260(6) 0.558(7) 0.092(19) Uiso 1.000000 1 . . .
H1 H 0.917(4) 0.854(4) 0.716(5) 0.034(10) Uiso 1.000000 1 . . .
O10 O 0.9392(3) 0.6897(3) 0.5823(3) 0.0371(6) Uani 1.000000 1 . . .
C3 C 0.9066(5) 0.6594(5) 0.4270(5) 0.0508(10) Uani 1.000000 1 . . .
H3a H 0.7969(7) 0.636(3) 0.3518(13) 0.0762(15) Uiso 1.000000 1 GR . .
H3b H 0.963(3) 0.7477(12) 0.4444(7) 0.0762(15) Uiso 1.000000 1 GR . .
H3c H 0.938(3) 0.573(2) 0.3773(18) 0.0762(15) Uiso 1.000000 1 GR . .
H10a H 0.878(6) 0.622(6) 0.565(6) 0.066(15) Uiso 1.000000 1 . . .

loop_
_atom_site_aniso_label
_atom_site_aniso_U_11
_atom_site_aniso_U_22
_atom_site_aniso_U_33
_atom_site_aniso_U_12
_atom_site_aniso_U_13
_atom_site_aniso_U_23
Cu1 0.0222(3) 0.0146(3) 0.0172(3) 0.0041(2) 0.0110(3) 0.0064(3)
Cu2 0.0207(3) 0.0172(3) 0.0152(2) 0.00378(18) 0.01057(19) 0.00634(19)
Cl3 0.0277(4) 0.0280(4) 0.0160(4) 0.0080(3) 0.0097(3) 0.0090(3)
Cl4 0.0298(4) 0.0272(4) 0.0452(5) 0.0124(3) 0.0239(4) 0.0200(4)
O0aa 0.0573(15) 0.0402(13) 0.0329(13) 0.0244(12) 0.0285(12) 0.0262(11)
O1 0.0254(10) 0.0254(11) 0.0288(11) 0.0105(9) 0.0157(9) 0.0176(10)
O2 0.0357(12) 0.0183(10) 0.0269(11) -0.0002(9) 0.0162(10) 0.0045(9)
O4 0.0336(11) 0.0188(10) 0.0184(10) 0.0034(8) 0.0156(9) 0.0058(8)
N3 0.0217(13) 0.0247(13) 0.0153(12) 0.0086(10) 0.0095(10) 0.0111(11)
N5 0.0161(11) 0.0187(13) 0.0184(12) 0.0031(9) 0.0093(10) 0.0073(10)
C0aa 0.0347(17) 0.0221(16) 0.0278(17) 0.0014(13) 0.0139(14) 0.0112(14)
C1 0.0139(13) 0.0230(15) 0.0183(14) 0.0017(11) 0.0082(11) 0.0089(13)
C2 0.0179(14) 0.0238(15) 0.0183(14) 0.0004(11) 0.0084(12) 0.0093(13)
C4 0.0333(17) 0.040(2) 0.0315(18) 0.0023(15) 0.0146(15) 0.0238(16)
C5 0.0250(16) 0.0413(19) 0.0193(15) 0.0025(13) 0.0094(13) 0.0167(15)
C6 0.0146(14) 0.0328(17) 0.0180(14) 0.0031(12) 0.0072(12) 0.0118(13)
C7 0.0222(15) 0.0368(18) 0.0154(14) 0.0057(13) 0.0105(12) 0.0085(14)
C8 0.0266(15) 0.0254(15) 0.0195(14) 0.0077(12) 0.0142(12) 0.0060(13)
C9 0.0144(13) 0.0223(15) 0.0189(14) 0.0038(11) 0.0077(11) 0.0062(13)
C10 0.0246(15) 0.0188(14) 0.0205(14) 0.0058(12) 0.0126(12) 0.0073(12)
C11 0.0245(15) 0.0275(16) 0.0260(16) -0.0009(13) 0.0087(13) 0.0117(14)
C12 0.0205(14) 0.0242(15) 0.0245(15) 0.0046(12) 0.0104(12) 0.0137(13)
C13 0.0238(15) 0.0313(17) 0.0363(18) 0.0086(13) 0.0180(14) 0.0206(15)
C14 0.0372(18) 0.0309(17) 0.0312(17) 0.0083(14) 0.0193(15) 0.0178(15)
O10 0.0335(12) 0.0308(13) 0.0432(14) 0.0070(10) 0.0227(11) 0.0164(11)
C3 0.055(2) 0.054(2) 0.049(2) 0.016(2) 0.037(2) 0.024(2)

loop_
_atom_type_symbol
_atom_type_scat_dispersion_real
_atom_type_scat_dispersion_imag
_atom_type_scat_Cromer_Mann_a1
_atom_type_scat_Cromer_Mann_a2
_atom_type_scat_Cromer_Mann_a3
_atom_type_scat_Cromer_Mann_a4
_atom_type_scat_Cromer_Mann_b1
_atom_type_scat_Cromer_Mann_b2
_atom_type_scat_Cromer_Mann_b3
_atom_type_scat_Cromer_Mann_b4
_atom_type_scat_Cromer_Mann_c
_atom_type_scat_source
_atom_type_scat_dispersion_source
C 0.01920 0.00962 2.31000 1.02000 1.58860 0.86500 20.84390 10.20750 0.56870 51.65120 0.215599998832 'International Tables Volume C Table 6.1.1.4 (pp. 500-502)' 'Henke, Gullikson and Davis, At. Data and Nucl. Data Tables, 1993, 54, 2'
Cl 0.36842 0.69938 11.46040 7.19640 6.25560 1.64550 0.01040 1.16620 18.51940 47.77840 -9.55739974976 'International Tables Volume C Table 6.1.1.4 (pp. 500-502)' 'Henke, Gullikson and Davis, At. Data and Nucl. Data Tables, 1993, 54, 2'
H 0.00000 0.00000 0.49300 0.32291 0.14019 0.04081 10.51090 26.12570 3.14236 57.79970 0.0030380000826 'International Tables Volume C Table 6.1.1.4 (pp. 500-502)' 'Henke, Gullikson and Davis, At. Data and Nucl. Data Tables, 1993, 54, 2'
O 0.05239 0.03376 3.04850 2.28680 1.54630 0.86700 13.27710 5.70110 0.32390 32.90890 0.250800013542 'International Tables Volume C Table 6.1.1.4 (pp. 500-502)' 'Henke, Gullikson and Davis, At. Data and Nucl. Data Tables, 1993, 54, 2'
N 0.03256 0.01839 12.21260 3.13220 2.01250 1.16630 0.00570 9.89330 28.99750 0.58260 -11.5290002823 'International Tables Volume C Table 6.1.1.4 (pp. 500-502)' 'Henke, Gullikson and Davis, At. Data and Nucl. Data Tables, 1993, 54, 2'
Cu -1.96906 0.60856 13.33800 7.16760 5.61580 1.67350 3.58280 0.24700 11.39660 64.81260 1.19099998474 'International Tables Volume C Table 6.1.1.4 (pp. 500-502)' 'Henke, Gullikson and Davis, At. Data and Nucl. Data Tables, 1993, 54, 2'

loop_
_geom_angle_atom_site_label_1
_geom_angle_atom_site_label_2
_geom_angle_atom_site_label_3
_geom_angle
_geom_angle_site_symmetry_1
_geom_angle_site_symmetry_3
Cl4 Cu1 Cl4 180.0 . 2_666
O4 Cu1 Cl4 89.82(6) 2_666 .
O4 Cu1 Cl4 90.18(6) 2_666 2_666
O4 Cu1 Cl4 90.18(6) . .
O4 Cu1 Cl4 89.82(6) . 2_666
O4 Cu1 O4 180.0 . 2_666
O1 Cu2 Cl3 96.95(6) . .
O4 Cu2 Cl3 96.96(6) . .
O4 Cu2 O1 100.65(8) . .
N3 Cu2 Cl3 101.36(7) . .
N3 Cu2 O1 79.53(9) . .
N3 Cu2 O4 161.52(9) . .
N5 Cu2 Cl3 161.13(7) . .
N5 Cu2 O1 101.85(9) . .
N5 Cu2 O4 81.21(9) . .
N5 Cu2 N3 80.69(10) . .
H0aa O0aa C14 104(4) . .
C13 O1 Cu2 103.49(16) . .
H1 O1 Cu2 107(2) . .
H1 O1 C13 107(2) . .
C11 O2 C10 104.5(2) . .
Cu2 O4 Cu1 122.56(10) . 2_666
C2 O4 Cu1 119.75(17) . 2_666
C2 O4 Cu2 111.85(17) . .
H3 N3 Cu2 108(3) . .
C10 N3 Cu2 111.48(19) . .
C10 N3 H3 109(3) . .
C12 N3 Cu2 112.42(17) . .
C12 N3 H3 109(3) . .
C12 N3 C10 105.7(2) . .
C1 N5 Cu2 116.57(18) . .
C9 N5 Cu2 122.0(2) . .
C9 N5 C1 121.4(2) . .
C2 C0aa H0ab 120.13(18) . .
C4 C0aa H0ab 120.13(19) . .
C4 C0aa C2 119.7(3) . .
C2 C1 N5 114.9(2) . .
C6 C1 N5 122.1(3) . .
C6 C1 C2 123.0(3) . .
C0aa C2 O4 127.4(3) . .
C1 C2 O4 115.4(3) . .
C1 C2 C0aa 117.2(3) . .
H4 C4 C0aa 118.05(19) . .
C5 C4 C0aa 123.9(3) . .
C5 C4 H4 118.05(19) . .
H5 C5 C4 121.06(19) . .
C6 C5 C4 117.9(3) . .
C6 C5 H5 121.06(18) . .
C5 C6 C1 118.2(3) . .
C7 C6 C1 115.8(3) . .
C7 C6 C5 126.0(3) . .
H7 C7 C6 119.49(17) . .
C8 C7 C6 121.0(3) . .
C8 C7 H7 119.49(17) . .
H8 C8 C7 120.29(17) . .
C9 C8 C7 119.4(3) . .
C9 C8 H8 120.29(18) . .
C8 C9 N5 120.3(3) . .
C10 C9 N5 114.9(3) . .
C10 C9 C8 124.8(3) . .
N3 C10 O2 106.6(2) . .
C9 C10 O2 109.9(2) . .
C9 C10 N3 110.0(2) . .
H10 C10 O2 110.07(15) . .
H10 C10 N3 110.07(15) . .
H10 C10 C9 110.07(15) . .
H11a C11 O2 111.26(15) . .
H11b C11 O2 111.26(16) . .
H11b C11 H11a 109.2 . .
C12 C11 O2 102.5(2) . .
C12 C11 H11a 111.26(16) . .
C12 C11 H11b 111.26(17) . .
C11 C12 N3 101.0(2) . .
C13 C12 N3 111.6(2) . .
C13 C12 C11 114.3(2) . .
C14 C12 N3 110.7(2) . .
C14 C12 C11 109.5(2) . .
C14 C12 C13 109.5(3) . .
C12 C13 O1 109.7(3) . .
H13a C13 O1 109.73(14) . .
H13a C13 C12 109.73(16) . .
H13b C13 O1 109.73(15) . .
H13b C13 C12 109.73(16) . .
H13b C13 H13a 108.2 . .
C12 C14 O0aa 107.8(2) . .
H14a C14 O0aa 110.14(18) . .
H14a C14 C12 110.14(17) . .
H14b C14 O0aa 110.14(17) . .
H14b C14 C12 110.14(17) . .
H14b C14 H14a 108.5 . .
H10a O10 C3 109(3) . .
H3a C3 O10 109.5 . .
H3b C3 O10 109.5 . .
H3b C3 H3a 109.5 . .
H3c C3 O10 109.5 . .
H3c C3 H3a 109.5 . .
H3c C3 H3b 109.5 . .

loop_
_geom_bond_atom_site_label_1
_geom_bond_atom_site_label_2
_geom_bond_distance
_geom_bond_site_symmetry_2
Cu1 Cl4 2.2519(7) .
Cu1 Cl4 2.2519(7) 2_666
Cu1 O4 1.9465(18) 2_666
Cu1 O4 1.9465(18) .
Cu2 Cl3 2.2213(8) .
Cu2 O1 2.272(2) .
Cu2 O4 2.048(2) .
Cu2 N3 2.086(2) .
Cu2 N5 1.910(2) .
O0aa C14 1.425(4) .
O0aa H0aa 0.92(6) .
O1 C13 1.434(4) .
O1 H1 0.87(4) .
O2 C10 1.424(4) .
O2 C11 1.432(4) .
O4 C2 1.348(4) .
N3 H3 0.72(4) .
N3 C10 1.494(4) .
N3 C12 1.506(4) .
N5 C1 1.353(4) .
N5 C9 1.320(4) .
C0aa H0ab 0.9500 .
C0aa C2 1.372(5) .
C0aa C4 1.407(5) .
C1 C2 1.430(4) .
C1 C6 1.401(4) .
C4 H4 0.9500 .
C4 C5 1.370(5) .
C5 H5 0.9500 .
C5 C6 1.421(5) .
C6 C7 1.418(4) .
C7 H7 0.9500 .
C7 C8 1.366(5) .
C8 H8 0.9500 .
C8 C9 1.403(4) .
C9 C10 1.511(4) .
C10 H10 1.0000 .
C11 H11a 0.9900 .
C11 H11b 0.9900 .
C11 C12 1.538(4) .
C12 C13 1.511(4) .
C12 C14 1.520(4) .
C13 H13a 0.9900 .
C13 H13b 0.9900 .
C14 H14a 0.9900 .
C14 H14b 0.9900 .
O10 C3 1.415(5) .
O10 H10a 0.83(5) .
C3 H3a 0.9800 .
C3 H3b 0.9800 .
C3 H3c 0.9800 .
